data_7046858
loop_
_publ_author_name
'Bu\&s, Florenz'
'Rotering, Philipp'
'M\"uck-Lichtenfeld, Christian'
'Dielmann, Fabian'

_publ_section_title
;
 Crystalline, room-temperature stable phosphine-SO<sub>2</sub> adducts:
 generation of sulfur monoxide from sulfur dioxide.
;
_journal_issue 31
_journal_name_full 'Dalton transactions (Cambridge, England : 2003)'
_journal_page_first 10420
_journal_page_last 10424
_journal_paper_doi 10.1039/c8dt01484a
_journal_volume 47
_journal_year 2018
_chemical_formula_moiety 'C12 H27 O3 P S'
_chemical_formula_sum 'C12 H27 O3 P S'
_chemical_formula_weight 282.36
_space_group_crystal_system monoclinic
_space_group_IT_number 14
_space_group_name_Hall '-P 2yn'
_space_group_name_H-M_alt 'P 1 21/n 1'
_symmetry_space_group_name_Hall '-P 2yn'
_symmetry_space_group_name_H-M 'P 1 21/n 1'
_atom_sites_solution_hydrogens geom
_atom_sites_solution_primary iterative
_audit_creation_date 2016-08-15
_audit_creation_method
;
Olex2 1.2
(compiled 2013.11.15 svn.r2834 for OlexSys, GUI svn.r4720)
;
_audit_update_record
;
2018-04-15 deposited with the CCDC.
2018-06-21 downloaded from the CCDC.
;
_cell_angle_alpha 90
_cell_angle_beta 91.7658(4)
_cell_angle_gamma 90
_cell_formula_units_Z 4
_cell_length_a 8.04457(8)
_cell_length_b 13.70329(14)
_cell_length_c 13.50419(12)
_cell_measurement_reflns_used 9998
_cell_measurement_temperature 100
_cell_measurement_theta_max 30.498
_cell_measurement_theta_min 3.018
_cell_volume 1487.96(2)
_computing_cell_refinement 'SAINT v8.37A (Bruker, 2015)'
_computing_data_collection 'Bruker APEX2'
_computing_data_reduction 'SAINT v8.37A (Bruker, 2015)'
_computing_molecular_graphics 'Olex2 (Dolomanov et al., 2009)'
_computing_publication_material 'Olex2 (Dolomanov et al., 2009)'
_computing_structure_refinement 'ShelXL (Sheldrick, 2008)'
_computing_structure_solution
;
Superflip (Palatinus & Chapuis, 2007;Palatinus & van der Lee, 2008;
Palatinus et al., 2012)
;
_diffrn_ambient_temperature 100
_diffrn_measured_fraction_theta_full 0.995
_diffrn_measured_fraction_theta_max 0.995
_diffrn_measurement_device_type 'Bruker APEX-II CCD'
_diffrn_measurement_method '\f and \w scans'
_diffrn_radiation_type MoK\a
_diffrn_radiation_wavelength 0.71073
_diffrn_reflns_av_R_equivalents 0.0165
_diffrn_reflns_av_unetI/netI 0.0153
_diffrn_reflns_Laue_measured_fraction_full 0.995
_diffrn_reflns_Laue_measured_fraction_max 0.995
_diffrn_reflns_limit_h_max 9
_diffrn_reflns_limit_h_min -11
_diffrn_reflns_limit_k_max 19
_diffrn_reflns_limit_k_min -16
_diffrn_reflns_limit_l_max 19
_diffrn_reflns_limit_l_min -19
_diffrn_reflns_number 16409
_diffrn_reflns_point_group_measured_fraction_full 0.995
_diffrn_reflns_point_group_measured_fraction_max 0.995
_diffrn_reflns_theta_full 25.242
_diffrn_reflns_theta_max 30.509
_diffrn_reflns_theta_min 3.907
_diffrn_standards_number 0
_exptl_absorpt_coefficient_mu 0.321
_exptl_absorpt_correction_T_max 1.0000
_exptl_absorpt_correction_T_min 0.9475
_exptl_absorpt_correction_type multi-scan
_exptl_absorpt_process_details
;
SADABS-2016/2 (Bruker,2016/2) was used for absorption correction.
wR2(int) was 0.0541 before and 0.0279 after correction.
The Ratio of minimum to maximum transmission is 0.9475.
The \l/2 correction factor is 0.00150.
;
_exptl_crystal_colour colourless
_exptl_crystal_colour_primary colourless
_exptl_crystal_density_diffrn 1.260
_exptl_crystal_description block
_exptl_crystal_F_000 616
_exptl_crystal_size_max 0.27
_exptl_crystal_size_mid 0.17
_exptl_crystal_size_min 0.1
_refine_diff_density_max 0.418
_refine_diff_density_min -0.269
_refine_diff_density_rms 0.049
_refine_ls_extinction_method none
_refine_ls_goodness_of_fit_ref 1.057
_refine_ls_hydrogen_treatment constr
_refine_ls_matrix_type full
_refine_ls_number_parameters 163
_refine_ls_number_reflns 4532
_refine_ls_number_restraints 0
_refine_ls_restrained_S_all 1.057
_refine_ls_R_factor_all 0.0262
_refine_ls_R_factor_gt 0.0244
_refine_ls_shift/su_max 0.001
_refine_ls_shift/su_mean 0.000
_refine_ls_structure_factor_coef Fsqd
_refine_ls_weighting_details 'w=1/[\s^2^(Fo^2^)+(0.0370P)^2^+0.5018P] where P=(Fo^2^+2Fc^2^)/3'
_refine_ls_weighting_scheme calc
_refine_ls_wR_factor_gt 0.0693
_refine_ls_wR_factor_ref 0.0708
_reflns_Friedel_coverage 0.000
_reflns_number_gt 4246
_reflns_number_total 4532
_reflns_threshold_expression 'I > 2\s(I)'
_cod_data_source_file c8dt01484a2.cif
_cod_data_source_block p21n_pre
_cod_depositor_comments 'Adding full bibliography for 7046856--7046859.cif.'
_cod_database_code 7046858
_shelxl_version_number 2013-4
_shelx_space_group_comment
;
The symmetry employed for this shelxl refinement is uniquely defined
by the following loop, which should always be used as a source of
symmetry information in preference to the above space-group names.
They are only intended as comments.
;
_olex2_refinement_description
;
1. Fixed Uiso
 At 1.5 times of:
  All C(H,H,H) groups
2.a Idealised Me refined as rotating group:
 C2(H2A,H2B,H2C), C3(H3A,H3B,H3C), C4(H4A,H4B,H4C), C6(H6A,H6B,H6C), C7(H7A,
 H7B,H7C), C8(H8A,H8B,H8C), C10(H10A,H10B,H10C), C11(H11A,H11B,H11C), C12(H12A,
 H12B,H12C)
;

loop_
_space_group_symop_operation_xyz
'x, y, z'
'-x+1/2, y+1/2, -z+1/2'
'-x, -y, -z'
'x-1/2, -y-1/2, z-1/2'

loop_
_atom_site_label
_atom_site_type_symbol
_atom_site_fract_x
_atom_site_fract_y
_atom_site_fract_z
_atom_site_U_iso_or_equiv
_atom_site_adp_type
_atom_site_occupancy
_atom_site_site_symmetry_order
_atom_site_calc_flag
_atom_site_refinement_flags_posn
S1 S 0.44045(3) 0.79302(2) 0.22486(2) 0.01233(6) Uani 1 1 d .
P1 P 0.57756(3) 0.65447(2) 0.24592(2) 0.00776(6) Uani 1 1 d .
O1 O 0.36491(9) 0.80927(5) 0.31938(5) 0.01969(14) Uani 1 1 d .
O2 O 0.32343(9) 0.77135(5) 0.14424(5) 0.01801(14) Uani 1 1 d .
O3 O 0.56871(9) 0.86240(5) 0.20104(5) 0.01916(14) Uani 1 1 d .
C1 C 0.41836(10) 0.55341(6) 0.23657(6) 0.01113(14) Uani 1 1 d .
C2 C 0.35888(12) 0.53684(7) 0.12826(6) 0.01672(17) Uani 1 1 d .
H2A H 0.3157 0.5982 0.1004 0.025 Uiso 1 1 calc GR
H2B H 0.2707 0.4875 0.1261 0.025 Uiso 1 1 calc GR
H2C H 0.4524 0.5143 0.0894 0.025 Uiso 1 1 calc GR
C3 C 0.49206(11) 0.45716(6) 0.27691(6) 0.01478(16) Uani 1 1 d .
H3A H 0.5956 0.4428 0.2435 0.022 Uiso 1 1 calc GR
H3B H 0.4124 0.4041 0.2646 0.022 Uiso 1 1 calc GR
H3C H 0.5151 0.4633 0.3483 0.022 Uiso 1 1 calc GR
C4 C 0.26194(11) 0.57954(7) 0.29408(7) 0.01684(17) Uani 1 1 d .
H4A H 0.2923 0.5881 0.3644 0.025 Uiso 1 1 calc GR
H4B H 0.1802 0.5268 0.2867 0.025 Uiso 1 1 calc GR
H4C H 0.2139 0.6403 0.2678 0.025 Uiso 1 1 calc GR
C5 C 0.73199(11) 0.64837(6) 0.14331(6) 0.01143(15) Uani 1 1 d .
C6 C 0.65097(12) 0.68405(7) 0.04477(6) 0.01476(16) Uani 1 1 d .
H6A H 0.5525 0.6444 0.0286 0.022 Uiso 1 1 calc GR
H6B H 0.7308 0.6779 -0.0082 0.022 Uiso 1 1 calc GR
H6C H 0.6182 0.7526 0.0513 0.022 Uiso 1 1 calc GR
C7 C 0.87953(11) 0.71673(7) 0.16591(7) 0.01719(17) Uani 1 1 d .
H7A H 0.8388 0.7835 0.1742 0.026 Uiso 1 1 calc GR
H7B H 0.9562 0.7147 0.1109 0.026 Uiso 1 1 calc GR
H7C H 0.9378 0.6956 0.2270 0.026 Uiso 1 1 calc GR
C8 C 0.79913(12) 0.54399(7) 0.13000(7) 0.01643(17) Uani 1 1 d .
H8A H 0.8443 0.5198 0.1936 0.025 Uiso 1 1 calc GR
H8B H 0.8871 0.5446 0.0814 0.025 Uiso 1 1 calc GR
H8C H 0.7086 0.5012 0.1065 0.025 Uiso 1 1 calc GR
C9 C 0.68162(11) 0.66138(6) 0.37317(6) 0.01104(14) Uani 1 1 d .
C10 C 0.75326(13) 0.76459(7) 0.39167(6) 0.01792(17) Uani 1 1 d .
H10A H 0.8389 0.7782 0.3435 0.027 Uiso 1 1 calc GR
H10B H 0.8025 0.7681 0.4589 0.027 Uiso 1 1 calc GR
H10C H 0.6639 0.8129 0.3844 0.027 Uiso 1 1 calc GR
C11 C 0.82182(11) 0.58557(7) 0.38673(6) 0.01616(16) Uani 1 1 d .
H11A H 0.7771 0.5201 0.3740 0.024 Uiso 1 1 calc GR
H11B H 0.8678 0.5890 0.4547 0.024 Uiso 1 1 calc GR
H11C H 0.9098 0.5994 0.3401 0.024 Uiso 1 1 calc GR
C12 C 0.55427(12) 0.64414(6) 0.45412(6) 0.01454(16) Uani 1 1 d .
H12A H 0.4603 0.6890 0.4441 0.022 Uiso 1 1 calc GR
H12B H 0.6072 0.6558 0.5194 0.022 Uiso 1 1 calc GR
H12C H 0.5142 0.5767 0.4504 0.022 Uiso 1 1 calc GR

loop_
_atom_site_aniso_label
_atom_site_aniso_U_11
_atom_site_aniso_U_22
_atom_site_aniso_U_33
_atom_site_aniso_U_23
_atom_site_aniso_U_13
_atom_site_aniso_U_12
S1 0.01687(11) 0.00927(10) 0.01075(9) -0.00018(6) -0.00100(7) 0.00452(7)
P1 0.00895(10) 0.00694(9) 0.00737(9) -0.00012(6) 0.00006(7) 0.00034(6)
O1 0.0259(4) 0.0188(3) 0.0145(3) -0.0015(2) 0.0034(3) 0.0108(3)
O2 0.0189(3) 0.0188(3) 0.0159(3) 0.0003(2) -0.0057(2) 0.0059(2)
O3 0.0276(4) 0.0089(3) 0.0209(3) 0.0018(2) -0.0007(3) -0.0012(2)
C1 0.0109(3) 0.0104(3) 0.0121(3) -0.0004(3) 0.0005(3) -0.0021(3)
C2 0.0189(4) 0.0166(4) 0.0144(4) -0.0023(3) -0.0033(3) -0.0051(3)
C3 0.0175(4) 0.0096(4) 0.0173(4) 0.0016(3) 0.0021(3) -0.0016(3)
C4 0.0107(4) 0.0199(4) 0.0201(4) -0.0004(3) 0.0031(3) -0.0013(3)
C5 0.0124(4) 0.0117(4) 0.0103(3) 0.0012(3) 0.0025(3) 0.0002(3)
C6 0.0198(4) 0.0155(4) 0.0091(3) 0.0016(3) 0.0015(3) -0.0001(3)
C7 0.0142(4) 0.0201(4) 0.0173(4) 0.0034(3) 0.0017(3) -0.0049(3)
C8 0.0187(4) 0.0145(4) 0.0164(4) 0.0002(3) 0.0060(3) 0.0051(3)
C9 0.0132(4) 0.0114(3) 0.0084(3) 0.0004(2) -0.0019(3) -0.0003(3)
C10 0.0251(5) 0.0144(4) 0.0138(4) -0.0006(3) -0.0051(3) -0.0061(3)
C11 0.0139(4) 0.0193(4) 0.0151(4) 0.0034(3) -0.0025(3) 0.0033(3)
C12 0.0186(4) 0.0159(4) 0.0092(3) 0.0000(3) 0.0016(3) 0.0014(3)

loop_
_atom_type_symbol
_atom_type_description
_atom_type_scat_dispersion_real
_atom_type_scat_dispersion_imag
_atom_type_scat_source
C C 0.0033 0.0016 'International Tables Vol C Tables 4.2.6.8 and 6.1.1.4'
H H 0.0000 0.0000 'International Tables Vol C Tables 4.2.6.8 and 6.1.1.4'
O O 0.0106 0.0060 'International Tables Vol C Tables 4.2.6.8 and 6.1.1.4'
P P 0.1023 0.0942 'International Tables Vol C Tables 4.2.6.8 and 6.1.1.4'
S S 0.1246 0.1234 'International Tables Vol C Tables 4.2.6.8 and 6.1.1.4'

loop_
_geom_angle_atom_site_label_1
_geom_angle_atom_site_label_2
_geom_angle_atom_site_label_3
_geom_angle
O1 S1 P1 103.89(3)
O1 S1 O2 114.43(4)
O2 S1 P1 103.35(3)
O3 S1 P1 103.69(3)
O3 S1 O1 114.62(4)
O3 S1 O2 114.79(4)
C1 P1 S1 106.66(3)
C1 P1 C5 112.22(4)
C1 P1 C9 112.21(4)
C5 P1 S1 106.27(3)
C9 P1 S1 106.21(3)
C9 P1 C5 112.69(4)
C2 C1 P1 111.20(6)
C3 C1 P1 110.60(6)
C3 C1 C2 108.34(7)
C3 C1 C4 109.41(7)
C4 C1 P1 111.02(6)
C4 C1 C2 106.14(7)
C6 C5 P1 110.39(6)
C7 C5 P1 110.41(6)
C7 C5 C6 106.34(7)
C7 C5 C8 108.53(7)
C8 C5 P1 111.53(6)
C8 C5 C6 109.49(7)
C10 C9 P1 110.21(5)
C11 C9 P1 112.11(6)
C11 C9 C10 109.28(7)
C12 C9 P1 110.61(6)
C12 C9 C10 106.19(7)
C12 C9 C11 108.24(7)

loop_
_geom_bond_atom_site_label_1
_geom_bond_atom_site_label_2
_geom_bond_distance
S1 P1 2.2098(3)
S1 O1 1.4477(7)
S1 O2 1.4479(7)
S1 O3 1.4465(7)
P1 C1 1.8878(8)
P1 C5 1.8910(8)
P1 C9 1.8906(8)
C1 C2 1.5416(12)
C1 C3 1.5388(12)
C1 C4 1.5411(12)
C5 C6 1.5432(11)
C5 C7 1.5353(12)
C5 C8 1.5413(12)
C9 C10 1.5447(12)
C9 C11 1.5401(12)
C9 C12 1.5393(12)
